data_1508751
loop_
_publ_author_name
'Zhou, Rong'
'Wang, Jianfang'
'Duan, Chong'
'He, Zhengjie'

_publ_section_title
;
 Phosphine-Triggered Tandem Annulation between Morita-Baylis-Hillman
 Carbonates and Dinucleophiles: Facile Syntheses of Oxazepanes,
 Thiazepanes, and Diazepanes.
;
_journal_issue 24
_journal_name_full 'Organic letters'
_journal_page_first 6134
_journal_page_last 6137
_journal_paper_doi 10.1021/ol302696e
_journal_volume 14
_journal_year 2012
_chemical_formula_sum 'C32 H44 N2 O8 S2'
_chemical_formula_weight 648.81
_chemical_name_systematic
; 
 ? 
;
_space_group_IT_number 15
_symmetry_cell_setting monoclinic
_symmetry_space_group_name_Hall '-C 2yc'
_symmetry_space_group_name_H-M 'C 1 2/c 1'
_atom_sites_solution_hydrogens geom
_atom_sites_solution_primary direct
_atom_sites_solution_secondary difmap
_audit_creation_method SHELXL-97
_cell_angle_alpha 90.00
_cell_angle_beta 109.43(4)
_cell_angle_gamma 90.00
_cell_formula_units_Z 4
_cell_length_a 25.058(9)
_cell_length_b 12.865(4)
_cell_length_c 11.153(4)
_cell_measurement_reflns_used 4757
_cell_measurement_temperature 113(2)
_cell_measurement_theta_max 26.2
_cell_measurement_theta_min 1.7
_cell_volume 3391(2)
_computing_cell_refinement CrystalClear
_computing_data_collection CrystalClear
_computing_data_reduction CrystalClear
_computing_molecular_graphics 'Bruker SHELXTL'
_computing_publication_material 'CrystalStructure 3.8'
_computing_structure_refinement 'SHELXL-97 (Sheldrick, 1997)'
_computing_structure_solution 'SHELXS-97 (Sheldrick, 1990)'
_diffrn_ambient_temperature 113(2)
_diffrn_detector_area_resol_mean 14.22
_diffrn_measured_fraction_theta_full 0.999
_diffrn_measured_fraction_theta_max 0.999
_diffrn_measurement_device_type 'Rigaku Saturn724 CCD'
_diffrn_measurement_method '\w and \f scans'
_diffrn_radiation_monochromator multilayer
_diffrn_radiation_source 'rotating anode'
_diffrn_radiation_type MoK\a
_diffrn_radiation_wavelength 0.71073
_diffrn_reflns_av_R_equivalents 0.0561
_diffrn_reflns_av_sigmaI/netI 0.0551
_diffrn_reflns_limit_h_max 30
_diffrn_reflns_limit_h_min -30
_diffrn_reflns_limit_k_max 15
_diffrn_reflns_limit_k_min -15
_diffrn_reflns_limit_l_max 13
_diffrn_reflns_limit_l_min -13
_diffrn_reflns_number 15431
_diffrn_reflns_theta_full 26.07
_diffrn_reflns_theta_max 26.07
_diffrn_reflns_theta_min 1.72
_diffrn_standards_decay_% 0
_diffrn_standards_interval_count 0
_diffrn_standards_interval_time 0
_diffrn_standards_number 0
_exptl_absorpt_coefficient_mu 0.207
_exptl_absorpt_correction_T_max 0.9755
_exptl_absorpt_correction_T_min 0.9597
_exptl_absorpt_correction_type multi-scan
_exptl_absorpt_process_details CrystalClear
_exptl_crystal_colour Colorless
_exptl_crystal_density_diffrn 1.271
_exptl_crystal_density_method 'not measured'
_exptl_crystal_description Prism
_exptl_crystal_F_000 1384
_exptl_crystal_size_max 0.20
_exptl_crystal_size_mid 0.18
_exptl_crystal_size_min 0.12
_refine_diff_density_max 0.222
_refine_diff_density_min -0.299
_refine_diff_density_rms 0.048
_refine_ls_extinction_method none
_refine_ls_goodness_of_fit_ref 1.125
_refine_ls_hydrogen_treatment constr
_refine_ls_matrix_type full
_refine_ls_number_parameters 203
_refine_ls_number_reflns 3350
_refine_ls_number_restraints 0
_refine_ls_restrained_S_all 1.125
_refine_ls_R_factor_all 0.0743
_refine_ls_R_factor_gt 0.0569
_refine_ls_shift/su_max 0.000
_refine_ls_shift/su_mean 0.000
_refine_ls_structure_factor_coef Fsqd
_refine_ls_weighting_details 'calc w=1/[\s^2^(Fo^2^)+(0.0532P)^2^+0.1692P] where P=(Fo^2^+2Fc^2^)/3'
_refine_ls_weighting_scheme calc
_refine_ls_wR_factor_gt 0.1176
_refine_ls_wR_factor_ref 0.1259
_reflns_number_gt 2809
_reflns_number_total 3350
_reflns_threshold_expression >2sigma(I)
_cod_data_source_file ol302696e_si_003.cif
_cod_data_source_block m110727b1
_cod_depositor_comments
;
The following automatic conversions were performed:

'_symmetry_cell_setting' value 'Monoclinic' changed to 'monoclinic'
according to /home/saulius/struct/CIF-dictionaries/cif_core.dic
dictionary named 'cif_core.dic' version 2.4.2 from 2011-04-26.

Automatic conversion script
Id: cif_fix_values 1891 2012-01-12 08:04:46Z andrius 
;
_cod_original_sg_symbol_H-M C2/c
_cod_database_code 1508751

loop_
_symmetry_equiv_pos_as_xyz
'x, y, z'
'-x, y, -z+1/2'
'x+1/2, y+1/2, z'
'-x+1/2, y+1/2, -z+1/2'
'-x, -y, -z'
'x, -y, z-1/2'
'-x+1/2, -y+1/2, -z'
'x+1/2, -y+1/2, z-1/2'

loop_
_atom_site_label
_atom_site_type_symbol
_atom_site_fract_x
_atom_site_fract_y
_atom_site_fract_z
_atom_site_U_iso_or_equiv
_atom_site_adp_type
_atom_site_occupancy
_atom_site_symmetry_multiplicity
_atom_site_calc_flag
_atom_site_refinement_flags
S1 S 0.18263(2) 0.05297(4) 0.47316(5) 0.02767(19) Uani 1 1 d .
O1 O 0.18115(7) 0.08085(12) 0.34765(14) 0.0336(4) Uani 1 1 d .
O2 O 0.19568(7) -0.05164(11) 0.51741(16) 0.0343(4) Uani 1 1 d .
O3 O 0.39572(7) 0.14822(12) 0.78286(16) 0.0348(4) Uani 1 1 d .
O4 O 0.34176(6) 0.00272(11) 0.74228(15) 0.0284(4) Uani 1 1 d .
N1 N 0.22986(7) 0.12910(13) 0.57040(17) 0.0235(4) Uani 1 1 d .
C1 C 0.11747(9) 0.08763(16) 0.4903(2) 0.0258(5) Uani 1 1 d .
C2 C 0.08221(10) 0.15968(17) 0.4080(2) 0.0326(6) Uani 1 1 d .
H2 H 0.0916 0.1869 0.3384 0.039 Uiso 1 1 calc R
C3 C 0.03306(10) 0.19116(18) 0.4293(2) 0.0338(6) Uani 1 1 d .
H3 H 0.0088 0.2399 0.3730 0.041 Uiso 1 1 calc R
C4 C 0.01845(10) 0.15311(17) 0.5310(2) 0.0312(6) Uani 1 1 d .
C5 C 0.05420(10) 0.08002(17) 0.6115(2) 0.0320(6) Uani 1 1 d .
H5 H 0.0446 0.0520 0.6805 0.038 Uiso 1 1 calc R
C6 C 0.10331(10) 0.04811(16) 0.5919(2) 0.0292(6) Uani 1 1 d .
H6 H 0.1274 -0.0009 0.6478 0.035 Uiso 1 1 calc R
C7 C -0.03483(10) 0.18843(19) 0.5528(3) 0.0409(7) Uani 1 1 d .
H7A H -0.0529 0.2432 0.4916 0.061 Uiso 1 1 calc R
H7B H -0.0255 0.2156 0.6394 0.061 Uiso 1 1 calc R
H7C H -0.0608 0.1295 0.5414 0.061 Uiso 1 1 calc R
C8 C 0.22742(9) 0.23933(15) 0.5301(2) 0.0254(5) Uani 1 1 d .
H8A H 0.2334 0.2852 0.6047 0.030 Uiso 1 1 calc R
H8B H 0.1896 0.2547 0.4680 0.030 Uiso 1 1 calc R
C9 C 0.24260(9) 0.11125(17) 0.7093(2) 0.0259(5) Uani 1 1 d .
H9A H 0.2422 0.0358 0.7265 0.031 Uiso 1 1 calc R
H9B H 0.2134 0.1451 0.7378 0.031 Uiso 1 1 calc R
C10 C 0.29981(10) 0.15565(17) 0.7806(2) 0.0268(5) Uani 1 1 d .
C11 C 0.30654(11) 0.23989(19) 0.8508(2) 0.0407(7) Uani 1 1 d .
H11A H 0.2744 0.2752 0.8580 0.049 Uiso 1 1 calc R
H11B H 0.3435 0.2654 0.8944 0.049 Uiso 1 1 calc R
C12 C 0.35145(10) 0.10384(17) 0.7683(2) 0.0260(5) Uani 1 1 d .
C13 C 0.38398(10) -0.06429(17) 0.7136(2) 0.0305(6) Uani 1 1 d .
C14 C 0.35363(12) -0.16799(19) 0.6882(3) 0.0480(8) Uani 1 1 d .
H14A H 0.3457 -0.1906 0.7645 0.072 Uiso 1 1 calc R
H14B H 0.3776 -0.2197 0.6663 0.072 Uiso 1 1 calc R
H14C H 0.3180 -0.1607 0.6175 0.072 Uiso 1 1 calc R
C15 C 0.39403(11) -0.02273(19) 0.5958(2) 0.0375(6) Uani 1 1 d .
H15A H 0.3576 -0.0116 0.5286 0.056 Uiso 1 1 calc R
H15B H 0.4164 -0.0730 0.5667 0.056 Uiso 1 1 calc R
H15C H 0.4146 0.0433 0.6160 0.056 Uiso 1 1 calc R
C16 C 0.43781(11) -0.0709(2) 0.8269(2) 0.0416(7) Uani 1 1 d .
H16A H 0.4558 -0.0023 0.8436 0.062 Uiso 1 1 calc R
H16B H 0.4638 -0.1207 0.8088 0.062 Uiso 1 1 calc R
H16C H 0.4288 -0.0941 0.9016 0.062 Uiso 1 1 calc R

loop_
_atom_site_aniso_label
_atom_site_aniso_U_11
_atom_site_aniso_U_22
_atom_site_aniso_U_33
_atom_site_aniso_U_23
_atom_site_aniso_U_13
_atom_site_aniso_U_12
S1 0.0328(4) 0.0226(3) 0.0260(3) -0.0022(2) 0.0076(3) -0.0020(2)
O1 0.0450(11) 0.0335(9) 0.0220(9) -0.0049(7) 0.0111(8) -0.0040(7)
O2 0.0424(11) 0.0189(8) 0.0408(10) 0.0003(7) 0.0129(8) 0.0005(7)
O3 0.0296(10) 0.0345(9) 0.0391(10) -0.0003(8) 0.0098(8) -0.0027(7)
O4 0.0286(9) 0.0253(9) 0.0335(9) 0.0018(7) 0.0134(7) 0.0039(6)
N1 0.0262(10) 0.0197(9) 0.0231(10) 0.0020(7) 0.0062(8) -0.0004(7)
C1 0.0273(13) 0.0210(11) 0.0242(12) -0.0001(9) 0.0020(10) -0.0044(9)
C2 0.0348(14) 0.0323(13) 0.0257(13) 0.0055(10) 0.0034(11) -0.0045(10)
C3 0.0270(14) 0.0301(13) 0.0354(14) 0.0044(11) -0.0012(11) 0.0009(10)
C4 0.0257(13) 0.0267(12) 0.0375(14) -0.0055(11) 0.0055(11) -0.0067(10)
C5 0.0314(14) 0.0335(13) 0.0289(13) 0.0024(11) 0.0069(11) -0.0061(10)
C6 0.0294(14) 0.0249(12) 0.0280(13) 0.0030(10) 0.0024(10) -0.0028(10)
C7 0.0290(14) 0.0398(15) 0.0504(17) -0.0029(13) 0.0085(12) -0.0013(11)
C8 0.0260(13) 0.0219(11) 0.0264(12) 0.0005(9) 0.0063(10) 0.0020(9)
C9 0.0238(12) 0.0285(12) 0.0245(12) 0.0020(10) 0.0069(10) 0.0028(9)
C10 0.0300(13) 0.0247(12) 0.0224(12) 0.0026(10) 0.0044(10) 0.0034(9)
C11 0.0329(15) 0.0370(14) 0.0436(16) -0.0070(12) 0.0013(12) 0.0076(11)
C12 0.0282(13) 0.0268(12) 0.0198(11) 0.0044(10) 0.0035(10) 0.0013(10)
C13 0.0319(14) 0.0277(12) 0.0356(14) 0.0006(10) 0.0162(11) 0.0062(10)
C14 0.0554(18) 0.0304(14) 0.071(2) -0.0048(13) 0.0378(16) 0.0012(12)
C15 0.0440(16) 0.0409(14) 0.0315(14) -0.0017(12) 0.0177(12) 0.0020(12)
C16 0.0379(16) 0.0508(16) 0.0381(15) 0.0100(12) 0.0152(13) 0.0206(12)

loop_
_atom_type_symbol
_atom_type_description
_atom_type_scat_dispersion_real
_atom_type_scat_dispersion_imag
_atom_type_scat_source
C C 0.0033 0.0016 'International Tables Vol C Tables 4.2.6.8 and 6.1.1.4'
H H 0.0000 0.0000 'International Tables Vol C Tables 4.2.6.8 and 6.1.1.4'
N N 0.0061 0.0033 'International Tables Vol C Tables 4.2.6.8 and 6.1.1.4'
O O 0.0106 0.0060 'International Tables Vol C Tables 4.2.6.8 and 6.1.1.4'
S S 0.1246 0.1234 'International Tables Vol C Tables 4.2.6.8 and 6.1.1.4'

loop_
_geom_angle_atom_site_label_1
_geom_angle_atom_site_label_2
_geom_angle_atom_site_label_3
_geom_angle
_geom_angle_site_symmetry_1
_geom_angle_site_symmetry_3
O2 S1 O1 119.99(10) . .
O2 S1 N1 107.55(10) . .
O1 S1 N1 105.98(10) . .
O2 S1 C1 108.27(10) . .
O1 S1 C1 108.58(11) . .
N1 S1 C1 105.56(10) . .
C12 O4 C13 121.49(17) . .
C8 N1 C9 115.79(16) . .
C8 N1 S1 115.04(14) . .
C9 N1 S1 116.96(14) . .
C6 C1 C2 120.1(2) . .
C6 C1 S1 119.49(17) . .
C2 C1 S1 120.24(18) . .
C3 C2 C1 119.0(2) . .
C3 C2 H2 120.5 . .
C1 C2 H2 120.5 . .
C2 C3 C4 121.7(2) . .
C2 C3 H3 119.2 . .
C4 C3 H3 119.2 . .
C3 C4 C5 118.3(2) . .
C3 C4 C7 120.9(2) . .
C5 C4 C7 120.8(2) . .
C6 C5 C4 120.8(2) . .
C6 C5 H5 119.6 . .
C4 C5 H5 119.6 . .
C5 C6 C1 120.2(2) . .
C5 C6 H6 119.9 . .
C1 C6 H6 119.9 . .
C4 C7 H7A 109.5 . .
C4 C7 H7B 109.5 . .
H7A C7 H7B 109.5 . .
C4 C7 H7C 109.5 . .
H7A C7 H7C 109.5 . .
H7B C7 H7C 109.5 . .
N1 C8 C8 110.2(2) . 7_556
N1 C8 H8A 109.6 . .
C8 C8 H8A 109.6 7_556 .
N1 C8 H8B 109.6 . .
C8 C8 H8B 109.6 7_556 .
H8A C8 H8B 108.1 . .
N1 C9 C10 109.15(19) . .
N1 C9 H9A 109.9 . .
C10 C9 H9A 109.9 . .
N1 C9 H9B 109.9 . .
C10 C9 H9B 109.9 . .
H9A C9 H9B 108.3 . .
C11 C10 C9 122.7(2) . .
C11 C10 C12 118.5(2) . .
C9 C10 C12 118.85(19) . .
C10 C11 H11A 120.0 . .
C10 C11 H11B 120.0 . .
H11A C11 H11B 120.0 . .
O3 C12 O4 125.5(2) . .
O3 C12 C10 123.9(2) . .
O4 C12 C10 110.60(19) . .
O4 C13 C16 110.84(19) . .
O4 C13 C14 101.71(19) . .
C16 C13 C14 111.0(2) . .
O4 C13 C15 108.58(18) . .
C16 C13 C15 112.6(2) . .
C14 C13 C15 111.5(2) . .
C13 C14 H14A 109.5 . .
C13 C14 H14B 109.5 . .
H14A C14 H14B 109.5 . .
C13 C14 H14C 109.5 . .
H14A C14 H14C 109.5 . .
H14B C14 H14C 109.5 . .
C13 C15 H15A 109.5 . .
C13 C15 H15B 109.5 . .
H15A C15 H15B 109.5 . .
C13 C15 H15C 109.5 . .
H15A C15 H15C 109.5 . .
H15B C15 H15C 109.5 . .
C13 C16 H16A 109.5 . .
C13 C16 H16B 109.5 . .
H16A C16 H16B 109.5 . .
C13 C16 H16C 109.5 . .
H16A C16 H16C 109.5 . .
H16B C16 H16C 109.5 . .

loop_
_geom_bond_atom_site_label_1
_geom_bond_atom_site_label_2
_geom_bond_distance
_geom_bond_site_symmetry_2
S1 O2 1.4333(16) .
S1 O1 1.4335(17) .
S1 N1 1.6378(19) .
S1 C1 1.763(2) .
O3 C12 1.210(3) .
O4 C12 1.337(3) .
O4 C13 1.480(3) .
N1 C8 1.483(2) .
N1 C9 1.492(3) .
C1 C6 1.391(3) .
C1 C2 1.394(3) .
C2 C3 1.390(3) .
C2 H2 0.9500 .
C3 C4 1.391(3) .
C3 H3 0.9500 .
C4 C5 1.399(3) .
C4 C7 1.504(3) .
C5 C6 1.382(3) .
C5 H5 0.9500 .
C6 H6 0.9500 .
C7 H7A 0.9800 .
C7 H7B 0.9800 .
C7 H7C 0.9800 .
C8 C8 1.520(4) 7_556
C8 H8A 0.9900 .
C8 H8B 0.9900 .
C9 C10 1.502(3) .
C9 H9A 0.9900 .
C9 H9B 0.9900 .
C10 C11 1.315(3) .
C10 C12 1.502(3) .
C11 H11A 0.9500 .
C11 H11B 0.9500 .
C13 C16 1.513(3) .
C13 C14 1.515(3) .
C13 C15 1.515(3) .
C14 H14A 0.9800 .
C14 H14B 0.9800 .
C14 H14C 0.9800 .
C15 H15A 0.9800 .
C15 H15B 0.9800 .
C15 H15C 0.9800 .
C16 H16A 0.9800 .
C16 H16B 0.9800 .
C16 H16C 0.9800 .

loop_
_geom_torsion_atom_site_label_1
_geom_torsion_atom_site_label_2
_geom_torsion_atom_site_label_3
_geom_torsion_atom_site_label_4
_geom_torsion
_geom_torsion_site_symmetry_4
O2 S1 N1 C8 172.50(15) .
O1 S1 N1 C8 43.01(17) .
C1 S1 N1 C8 -72.07(17) .
O2 S1 N1 C9 -46.56(18) .
O1 S1 N1 C9 -176.06(15) .
C1 S1 N1 C9 68.87(17) .
O2 S1 C1 C6 33.8(2) .
O1 S1 C1 C6 165.56(16) .
N1 S1 C1 C6 -81.17(19) .
O2 S1 C1 C2 -150.69(17) .
O1 S1 C1 C2 -18.9(2) .
N1 S1 C1 C2 94.38(19) .
C6 C1 C2 C3 0.1(3) .
S1 C1 C2 C3 -175.42(17) .
C1 C2 C3 C4 0.4(3) .
C2 C3 C4 C5 -1.1(3) .
C2 C3 C4 C7 179.8(2) .
C3 C4 C5 C6 1.3(3) .
C7 C4 C5 C6 -179.6(2) .
C4 C5 C6 C1 -0.8(3) .
C2 C1 C6 C5 0.1(3) .
S1 C1 C6 C5 175.62(16) .
C9 N1 C8 C8 118.4(2) 7_556
S1 N1 C8 C8 -100.2(2) 7_556
C8 N1 C9 C10 -61.2(2) .
S1 N1 C9 C10 158.18(15) .
N1 C9 C10 C11 108.7(3) .
N1 C9 C10 C12 -69.4(2) .
C13 O4 C12 O3 -7.2(3) .
C13 O4 C12 C10 174.24(18) .
C11 C10 C12 O3 -24.3(3) .
C9 C10 C12 O3 153.9(2) .
C11 C10 C12 O4 154.3(2) .
C9 C10 C12 O4 -27.5(3) .
C12 O4 C13 C16 63.2(3) .
C12 O4 C13 C14 -178.7(2) .
C12 O4 C13 C15 -61.0(3) .
